data_4307407
loop_
_publ_author_name
'Diptikanta Swain'
'Tayur N. Guru Row'

_publ_contact_author_address
;
Solid State and Structural Chemistry Unit
Indian Institute of Science
Bangalore 560 012. Karnataka.
INDIA.
;
_publ_contact_author_email ssctng@sscu.iisc.ernet.in
_publ_contact_author_fax '(91)803601310 '
_publ_contact_author_name
;
 'Prof. T. N. Guru Row'
;
_publ_contact_author_phone (91)802932796
_publ_section_title
;
Analysis of Phase Transition Pathways in X3H(SO4)2 (X = Rb, NH4, K, Na):
Variable Temperature Single-Crystal X-ray Diffraction Studies#
;
_journal_name_full 'Inorganic Chemistry'
_journal_page_first 4411
_journal_page_last 4421
_journal_paper_doi 10.1021/ic061901x
_journal_volume 46
_journal_year 2007
_chemical_compound_source 'see text'
_chemical_formula_moiety 'H O4 S, O4 S, 3(Rb)'
_chemical_formula_sum 'H O8 Rb3 S2'
_chemical_formula_weight 449.56
_chemical_name_systematic ' ?'
_space_group_IT_number 12
_symmetry_cell_setting monoclinic
_symmetry_Int_Tables_number 12
_symmetry_space_group_name_Hall '-C 2y'
_symmetry_space_group_name_H-M 'C 1 2/m 1'
_atom_sites_solution_hydrogens geom
_atom_sites_solution_primary direct
_atom_sites_solution_secondary difmap
_cell_angle_alpha 90.000
_cell_angle_beta 112.838(5)
_cell_angle_gamma 90.000
_cell_formula_units_Z 8
_cell_length_a 20.149(5)
_cell_length_b 11.780(5)
_cell_length_c 8.162(5)
_cell_measurement_reflns_used 2514
_cell_measurement_temperature 350(2)
_cell_measurement_theta_max 28.5694
_cell_measurement_theta_min 0.9865
_cell_volume 1785.4(14)
_computing_cell_refinement 'Bruker SMART'
_computing_data_collection 'Bruker SMART'
_computing_data_reduction 'Bruker SAINT'
_computing_molecular_graphics 'Ortep-3 for Windows (Farrugia, 1997) and CAMERON (Farrugia, 1999)'
_computing_publication_material 'WinGx (Farrugia, 1999) and PLATON (Spek, 1990)'
_computing_structure_refinement 'SHELXL-97 (Sheldrick, 1997)'
_computing_structure_solution 'SHELXL-97 (Sheldrick, 1997)'
_diffrn_ambient_temperature 100(2)
_diffrn_measured_fraction_theta_full 0.998
_diffrn_measured_fraction_theta_max 0.941
_diffrn_measurement_device_type 'Bruker SMART CCD area detector'
_diffrn_measurement_method '\f and \w scans'
_diffrn_radiation_monochromator graphite
_diffrn_radiation_probe x-ray
_diffrn_radiation_source 'fine-focus sealed tube'
_diffrn_radiation_type MoK\a
_diffrn_radiation_wavelength 0.71073
_diffrn_reflns_av_R_equivalents 0.0554
_diffrn_reflns_av_sigmaI/netI 0.0453
_diffrn_reflns_limit_h_max 26
_diffrn_reflns_limit_h_min -26
_diffrn_reflns_limit_k_max 15
_diffrn_reflns_limit_k_min -15
_diffrn_reflns_limit_l_max 10
_diffrn_reflns_limit_l_min -10
_diffrn_reflns_number 9895
_diffrn_reflns_reduction_process ' ?'
_diffrn_reflns_theta_full 25.00
_diffrn_reflns_theta_max 28.31
_diffrn_reflns_theta_min 2.05
_exptl_absorpt_coefficient_mu 16.859
_exptl_absorpt_correction_T_max 0.4250
_exptl_absorpt_correction_T_min 0.1500
_exptl_absorpt_correction_type empirical
_exptl_absorpt_process_details 'SADABS, Bruker, 1996'
_exptl_crystal_colour colourless
_exptl_crystal_density_diffrn 3.345
_exptl_crystal_density_method 'Not Measured'
_exptl_crystal_description block
_exptl_crystal_F_000 1664
_exptl_crystal_size_max 0.12
_exptl_crystal_size_mid 0.12
_exptl_crystal_size_min 0.05
_refine_diff_density_max 1.680
_refine_diff_density_min -1.497
_refine_diff_density_rms 0.262
_refine_ls_extinction_coef 0.0011(2)
_refine_ls_extinction_expression Fc^*^=kFc[1+0.001xFc^2^\l^3^/sin(2\q)]^-1/4^
_refine_ls_extinction_method SHELXL
_refine_ls_goodness_of_fit_ref 1.224
_refine_ls_hydrogen_treatment constr
_refine_ls_matrix_type full
_refine_ls_number_parameters 137
_refine_ls_number_reflns 2202
_refine_ls_number_restraints 0
_refine_ls_restrained_S_all 1.224
_refine_ls_R_factor_all 0.1203
_refine_ls_R_factor_gt 0.0818
_refine_ls_shift/su_max 0.001
_refine_ls_shift/su_mean 0.000
_refine_ls_structure_factor_coef Fsqd
_refine_ls_weighting_details 'calc w=1/[\s^2^(Fo^2^)+(0.0984P)^2^+62.4811P] where P=(Fo^2^+2Fc^2^)/3'
_refine_ls_weighting_scheme calc
_refine_ls_wR_factor_gt 0.2862
_refine_ls_wR_factor_ref 0.3008
_reflns_number_gt 1070
_reflns_number_total 2202
_reflns_threshold_expression >2sigma(I)
_cod_data_source_file ic061901x-file010.cif
_cod_data_source_block data77c_m
_cod_depositor_comments
;
The following automatic conversions were performed:
'_symmetry_cell_setting' value 'Monoclinic' changed to 'monoclinic'
according to '/home/saulius/struct/CIF-dictionaries/cif_core.dic'
dictionary named 'cif_core.dic' version 2.4.1 from 2010-06-29.

Automatic conversion script
Id: cif_fix_enum 1527 2010-12-29 10:47:43Z saulius 
;
_cod_original_sg_symbol_H-M 'C 2/m'
_cod_database_code 4307407

loop_
_symmetry_equiv_pos_as_xyz
'x, y, z'
'-x, y, -z'
'x+1/2, y+1/2, z'
'-x+1/2, y+1/2, -z'
'-x, -y, -z'
'x, -y, z'
'-x+1/2, -y+1/2, -z'
'x+1/2, -y+1/2, z'

loop_
_atom_site_label
_atom_site_type_symbol
_atom_site_fract_x
_atom_site_fract_y
_atom_site_fract_z
_atom_site_U_iso_or_equiv
_atom_site_adp_type
_atom_site_occupancy
_atom_site_symmetry_multiplicity
_atom_site_calc_flag
_atom_site_refinement_flags
_atom_site_disorder_assembly
_atom_site_disorder_group
Rb1 Rb 0.5000 0.75286(17) 0.0000 0.0338(8) Uani 1 2 d S . .
Rb2 Rb 0.25274(10) 0.5000 0.5055(3) 0.0336(7) Uani 1 2 d S . .
Rb3 Rb 0.35767(12) 0.0000 0.1032(3) 0.0332(7) Uani 1 2 d S . .
Rb5 Rb 0.39802(10) 0.25671(12) 0.4080(3) 0.0363(7) Uani 1 1 d . . .
Rb4 Rb 0.15437(11) 0.0000 0.9219(3) 0.0324(7) Uani 1 2 d S . .
S1 S 0.2055(3) 0.2600(4) 0.1770(7) 0.0348(12) Uani 1 1 d . . .
S2 S 0.4653(3) 0.5000 0.6977(7) 0.0260(12) Uani 1 2 d S . .
S3 S 0.5518(3) 0.0000 0.3375(7) 0.0328(15) Uani 1 2 d S . .
O1 O 0.1705(12) 0.2736(16) 0.313(3) 0.115(9) Uani 1 1 d . . .
O2 O 0.2506(6) 0.3575(10) 0.1976(16) 0.042(3) Uani 1 1 d . . .
O3 O 0.1477(7) 0.2567(10) 0.007(2) 0.055(4) Uani 1 1 d . . .
O4 O 0.2459(8) 0.1554(11) 0.2166(16) 0.058(4) Uani 1 1 d . . .
O5 O 0.3995(9) 0.5000 0.539(2) 0.050(5) Uani 1 2 d S . .
O6 O 0.5071(6) 0.3995(9) 0.7092(15) 0.037(3) Uani 1 1 d . . .
O7 O 0.4447(8) 0.5000 0.862(2) 0.037(4) Uani 1 2 d S . .
O8 O 0.5092(6) -0.1005(12) 0.2942(17) 0.058(4) Uani 1 1 d . . .
O9 O 0.5912(10) 0.0000 0.214(2) 0.120(13) Uani 1 2 d S . .
O10 O 0.6034(8) 0.0000 0.5176(16) 0.035(4) Uani 1 2 d S . .
H1 H 0.1674 0.3443 0.3688 0.050 Uiso 1 1 d . . .

loop_
_atom_site_aniso_label
_atom_site_aniso_U_11
_atom_site_aniso_U_22
_atom_site_aniso_U_33
_atom_site_aniso_U_23
_atom_site_aniso_U_13
_atom_site_aniso_U_12
Rb1 0.0375(15) 0.0392(17) 0.0305(14) 0.000 0.0193(12) 0.000
Rb2 0.0347(14) 0.0403(17) 0.0303(14) 0.000 0.0177(11) 0.000
Rb3 0.0296(12) 0.0385(13) 0.0213(11) 0.000 -0.0012(9) 0.000
Rb5 0.0417(12) 0.0274(10) 0.0374(12) 0.0012(6) 0.0127(9) -0.0066(6)
Rb4 0.0243(11) 0.0261(12) 0.0436(14) 0.000 0.0097(9) 0.000
S1 0.050(3) 0.032(2) 0.035(3) -0.0042(16) 0.030(2) -0.0100(17)
S2 0.022(2) 0.029(3) 0.031(3) 0.000 0.015(2) 0.000
S3 0.017(2) 0.066(4) 0.009(2) 0.000 -0.0009(19) 0.000
O1 0.19(2) 0.104(13) 0.115(16) -0.074(12) 0.132(17) -0.096(15)
O2 0.044(6) 0.043(7) 0.043(7) 0.002(6) 0.020(5) -0.011(6)
O3 0.039(8) 0.061(10) 0.048(9) -0.009(6) -0.001(7) -0.001(5)
O4 0.079(9) 0.036(7) 0.034(7) 0.007(6) -0.004(6) -0.005(7)
O5 0.039(9) 0.053(12) 0.039(10) 0.000 -0.004(8) 0.000
O6 0.041(6) 0.032(6) 0.043(7) -0.002(5) 0.021(5) 0.007(5)
O7 0.042(9) 0.033(8) 0.043(9) 0.000 0.024(8) 0.000
O8 0.037(7) 0.068(9) 0.052(8) -0.026(7) -0.002(6) 0.009(6)
O9 0.027(10) 0.31(4) 0.022(9) 0.000 0.005(8) 0.000
O10 0.039(8) 0.058(10) 0.002(6) 0.000 0.003(6) 0.000

loop_
_atom_type_symbol
_atom_type_description
_atom_type_scat_dispersion_real
_atom_type_scat_dispersion_imag
_atom_type_scat_source
S S 0.1246 0.1234 'International Tables Vol C Tables 4.2.6.8 and 6.1.1.4'
Rb Rb -0.9393 2.9676 'International Tables Vol C Tables 4.2.6.8 and 6.1.1.4'
O O 0.0106 0.0060 'International Tables Vol C Tables 4.2.6.8 and 6.1.1.4'
H H 0.0000 0.0000 'International Tables Vol C Tables 4.2.6.8 and 6.1.1.4'

loop_
_geom_angle_atom_site_label_1
_geom_angle_atom_site_label_2
_geom_angle_atom_site_label_3
_geom_angle
_geom_angle_site_symmetry_1
_geom_angle_site_symmetry_3
_geom_angle_publ_flag
O8 Rb1 O8 107.0(6) 1_565 2_665 ?
O8 Rb1 O3 75.3(4) 1_565 4 ?
O8 Rb1 O3 103.6(4) 2_665 4 ?
O8 Rb1 O3 103.6(4) 1_565 3 ?
O8 Rb1 O3 75.3(4) 2_665 3 ?
O3 Rb1 O3 178.2(5) 4 3 ?
O8 Rb1 O6 174.2(3) 1_565 6_564 ?
O8 Rb1 O6 73.2(4) 2_665 6_564 ?
O3 Rb1 O6 110.4(3) 4 6_564 ?
O3 Rb1 O6 70.7(3) 3 6_564 ?
O8 Rb1 O6 73.2(4) 1_565 5_666 ?
O8 Rb1 O6 174.2(3) 2_665 5_666 ?
O3 Rb1 O6 70.7(3) 4 5_666 ?
O3 Rb1 O6 110.4(3) 3 5_666 ?
O6 Rb1 O6 107.2(4) 6_564 5_666 ?
O8 Rb1 O7 137.8(4) 1_565 1_554 ?
O8 Rb1 O7 110.9(4) 2_665 1_554 ?
O3 Rb1 O7 78.4(4) 4 1_554 ?
O3 Rb1 O7 103.2(4) 3 1_554 ?
O6 Rb1 O7 44.9(3) 6_564 1_554 ?
O6 Rb1 O7 67.2(3) 5_666 1_554 ?
O8 Rb1 O7 110.9(4) 1_565 5_666 ?
O8 Rb1 O7 137.8(4) 2_665 5_666 ?
O3 Rb1 O7 103.2(4) 4 5_666 ?
O3 Rb1 O7 78.4(4) 3 5_666 ?
O6 Rb1 O7 67.2(3) 6_564 5_666 ?
O6 Rb1 O7 44.9(3) 5_666 5_666 ?
O7 Rb1 O7 45.2(5) 1_554 5_666 ?
O8 Rb1 O1 67.4(4) 1_565 3 ?
O8 Rb1 O1 107.4(4) 2_665 3 ?
O3 Rb1 O1 136.8(4) 4 3 ?
O3 Rb1 O1 43.0(4) 3 3 ?
O6 Rb1 O1 106.9(4) 6_564 3 ?
O6 Rb1 O1 78.1(4) 5_666 3 ?
O7 Rb1 O1 116.1(4) 1_554 3 ?
O7 Rb1 O1 72.1(4) 5_666 3 ?
O8 Rb1 O1 107.4(4) 1_565 4 ?
O8 Rb1 O1 67.4(4) 2_665 4 ?
O3 Rb1 O1 43.0(4) 4 4 ?
O3 Rb1 O1 136.8(4) 3 4 ?
O6 Rb1 O1 78.1(4) 6_564 4 ?
O6 Rb1 O1 106.9(4) 5_666 4 ?
O7 Rb1 O1 72.1(4) 1_554 4 ?
O7 Rb1 O1 116.1(4) 5_666 4 ?
O1 Rb1 O1 171.8(7) 3 4 ?
O8 Rb1 O9 41.0(5) 1_565 1_565 ?
O8 Rb1 O9 76.9(4) 2_665 1_565 ?
O3 Rb1 O9 108.9(4) 4 1_565 ?
O3 Rb1 O9 69.6(4) 3 1_565 ?
O6 Rb1 O9 134.9(4) 6_564 1_565 ?
O6 Rb1 O9 106.0(4) 5_666 1_565 ?
O7 Rb1 O9 168.3(4) 1_554 1_565 ?
O7 Rb1 O9 123.1(3) 5_666 1_565 ?
O1 Rb1 O9 52.3(4) 3 1_565 ?
O1 Rb1 O9 119.6(4) 4 1_565 ?
O8 Rb1 O9 76.9(4) 1_565 5_665 ?
O8 Rb1 O9 41.0(5) 2_665 5_665 ?
O3 Rb1 O9 69.6(4) 4 5_665 ?
O3 Rb1 O9 108.9(4) 3 5_665 ?
O6 Rb1 O9 106.0(4) 6_564 5_665 ?
O6 Rb1 O9 134.9(4) 5_666 5_665 ?
O7 Rb1 O9 123.1(3) 1_554 5_665 ?
O7 Rb1 O9 168.3(4) 5_666 5_665 ?
O1 Rb1 O9 119.6(4) 3 5_665 ?
O1 Rb1 O9 52.3(4) 4 5_665 ?
O9 Rb1 O9 68.6(5) 1_565 5_665 ?
O5 Rb2 O4 103.2(4) . 4_556 ?
O5 Rb2 O4 103.2(4) . 7_556 ?
O4 Rb2 O4 78.1(5) 4_556 7_556 ?
O5 Rb2 O2 76.1(4) . . ?
O4 Rb2 O2 174.9(3) 4_556 . ?
O4 Rb2 O2 107.0(4) 7_556 . ?
O5 Rb2 O2 76.1(4) . 6_565 ?
O4 Rb2 O2 107.0(4) 4_556 6_565 ?
O4 Rb2 O2 174.9(3) 7_556 6_565 ?
O2 Rb2 O2 67.8(5) . 6_565 ?
O5 Rb2 O10 173.2(4) . 3_455 ?
O4 Rb2 O10 71.7(3) 4_556 3_455 ?
O4 Rb2 O10 71.7(3) 7_556 3_455 ?
O2 Rb2 O10 109.4(3) . 3_455 ?
O2 Rb2 O10 109.4(3) 6_565 3_455 ?
O5 Rb2 O9 141.9(5) . 3_455 ?
O4 Rb2 O9 106.2(4) 4_556 3_455 ?
O4 Rb2 O9 106.2(4) 7_556 3_455 ?
O2 Rb2 O9 72.5(4) . 3_455 ?
O2 Rb2 O9 72.5(4) 6_565 3_455 ?
O10 Rb2 O9 44.9(4) 3_455 3_455 ?
O5 Rb2 O1 111.4(4) . . ?
O4 Rb2 O1 138.8(4) 4_556 . ?
O4 Rb2 O1 72.9(4) 7_556 . ?
O2 Rb2 O1 44.8(4) . . ?
O2 Rb2 O1 102.5(4) 6_565 . ?
O10 Rb2 O1 71.8(4) 3_455 . ?
O9 Rb2 O1 56.9(5) 3_455 . ?
O5 Rb2 O1 111.4(4) . 6_565 ?
O4 Rb2 O1 72.9(4) 4_556 6_565 ?
O4 Rb2 O1 138.8(4) 7_556 6_565 ?
O2 Rb2 O1 102.5(4) . 6_565 ?
O2 Rb2 O1 44.8(4) 6_565 6_565 ?
O10 Rb2 O1 71.8(4) 3_455 6_565 ?
O9 Rb2 O1 56.9(5) 3_455 6_565 ?
O1 Rb2 O1 112.4(9) . 6_565 ?
O5 Rb2 O1 72.6(3) . 4_556 ?
O4 Rb2 O1 41.3(4) 4_556 4_556 ?
O4 Rb2 O1 111.5(4) 7_556 4_556 ?
O2 Rb2 O1 134.6(3) . 4_556 ?
O2 Rb2 O1 73.2(3) 6_565 4_556 ?
O10 Rb2 O1 104.8(3) 3_455 4_556 ?
O9 Rb2 O1 116.9(3) 3_455 4_556 ?
O1 Rb2 O1 173.6(3) . 4_556 ?
O1 Rb2 O1 61.3(7) 6_565 4_556 ?
O5 Rb2 O1 72.6(3) . 7_556 ?
O4 Rb2 O1 111.5(3) 4_556 7_556 ?
O4 Rb2 O1 41.3(4) 7_556 7_556 ?
O2 Rb2 O1 73.2(3) . 7_556 ?
O2 Rb2 O1 134.6(3) 6_565 7_556 ?
O10 Rb2 O1 104.8(3) 3_455 7_556 ?
O9 Rb2 O1 116.9(3) 3_455 7_556 ?
O1 Rb2 O1 61.3(7) . 7_556 ?
O1 Rb2 O1 173.6(3) 6_565 7_556 ?
O1 Rb2 O1 125.1(6) 4_556 7_556 ?
O5 Rb2 S3 165.3(4) . 3_455 ?
O4 Rb2 S3 88.1(3) 4_556 3_455 ?
O4 Rb2 S3 88.1(3) 7_556 3_455 ?
O2 Rb2 S3 91.8(2) . 3_455 ?
O2 Rb2 S3 91.8(2) 6_565 3_455 ?
O10 Rb2 S3 21.5(2) 3_455 3_455 ?
O9 Rb2 S3 23.4(4) 3_455 3_455 ?
O1 Rb2 S3 62.7(4) . 3_455 ?
O1 Rb2 S3 62.7(4) 6_565 3_455 ?
O1 Rb2 S3 112.3(3) 4_556 3_455 ?
O1 Rb2 S3 112.3(3) 7_556 3_455 ?
O10 Rb3 O3 106.5(3) 5_656 7 ?
O10 Rb3 O3 106.5(3) 5_656 4_545 ?
O3 Rb3 O3 146.6(6) 7 4_545 ?
O10 Rb3 O2 132.1(3) 5_656 4_545 ?
O3 Rb3 O2 110.6(3) 7 4_545 ?
O3 Rb3 O2 46.0(3) 4_545 4_545 ?
O10 Rb3 O2 132.1(3) 5_656 7 ?
O3 Rb3 O2 46.0(3) 7 7 ?
O3 Rb3 O2 110.6(3) 4_545 7 ?
O2 Rb3 O2 66.2(4) 4_545 7 ?
O10 Rb3 O8 69.7(4) 5_656 6 ?
O3 Rb3 O8 72.3(3) 7 6 ?
O3 Rb3 O8 115.7(4) 4_545 6 ?
O2 Rb3 O8 150.7(4) 4_545 6 ?
O2 Rb3 O8 116.8(3) 7 6 ?
O10 Rb3 O8 69.7(4) 5_656 . ?
O3 Rb3 O8 115.7(4) 7 . ?
O3 Rb3 O8 72.3(3) 4_545 . ?
O2 Rb3 O8 116.8(3) 4_545 . ?
O2 Rb3 O8 150.7(4) 7 . ?
O8 Rb3 O8 45.3(5) 6 . ?
O10 Rb3 O9 147.9(4) 5_656 5_655 ?
O3 Rb3 O9 74.8(3) 7 5_655 ?
O3 Rb3 O9 74.8(3) 4_545 5_655 ?
O2 Rb3 O9 72.5(3) 4_545 5_655 ?
O2 Rb3 O9 72.5(3) 7 5_655 ?
O8 Rb3 O9 80.7(4) 6 5_655 ?
O8 Rb3 O9 80.7(4) . 5_655 ?
O10 Rb3 O4 68.3(3) 5_656 . ?
O3 Rb3 O4 66.6(4) 7 . ?
O3 Rb3 O4 131.7(4) 4_545 . ?
O2 Rb3 O4 100.2(3) 4_545 . ?
O2 Rb3 O4 64.6(3) 7 . ?
O8 Rb3 O4 107.2(4) 6 . ?
O8 Rb3 O4 136.3(3) . . ?
O9 Rb3 O4 135.2(3) 5_655 . ?
O10 Rb3 O4 68.3(3) 5_656 6 ?
O3 Rb3 O4 131.7(4) 7 6 ?
O3 Rb3 O4 66.6(4) 4_545 6 ?
O2 Rb3 O4 64.6(3) 4_545 6 ?
O2 Rb3 O4 100.2(3) 7 6 ?
O8 Rb3 O4 136.3(3) 6 6 ?
O8 Rb3 O4 107.2(4) . 6 ?
O9 Rb3 O4 135.2(3) 5_655 6 ?
O4 Rb3 O4 67.4(5) . 6 ?
O10 Rb3 S1 124.91(11) 5_656 4_545 ?
O3 Rb3 S1 127.5(3) 7 4_545 ?
O3 Rb3 S1 23.3(2) 4_545 4_545 ?
O2 Rb3 S1 23.6(2) 4_545 4_545 ?
O2 Rb3 S1 87.4(2) 7 4_545 ?
O8 Rb3 S1 132.1(3) 6 4_545 ?
O8 Rb3 S1 93.3(3) . 4_545 ?
O9 Rb3 S1 67.56(18) 5_655 4_545 ?
O4 Rb3 S1 120.6(2) . 4_545 ?
O4 Rb3 S1 68.0(2) 6 4_545 ?
O10 Rb3 S1 124.91(11) 5_656 7 ?
O3 Rb3 S1 23.3(2) 7 7 ?
O3 Rb3 S1 127.5(3) 4_545 7 ?
O2 Rb3 S1 87.4(2) 4_545 7 ?
O2 Rb3 S1 23.6(2) 7 7 ?
O8 Rb3 S1 93.3(3) 6 7 ?
O8 Rb3 S1 132.1(3) . 7 ?
O9 Rb3 S1 67.56(18) 5_655 7 ?
O4 Rb3 S1 68.0(2) . 7 ?
O4 Rb3 S1 120.6(2) 6 7 ?
S1 Rb3 S1 105.69(16) 4_545 7 ?
O6 Rb5 O2 102.0(3) 2_656 . ?
O6 Rb5 O8 109.1(4) 2_656 5_656 ?
O2 Rb5 O8 148.3(4) . 5_656 ?
O6 Rb5 O5 70.2(4) 2_656 . ?
O2 Rb5 O5 72.9(4) . . ?
O8 Rb5 O5 111.6(4) 5_656 . ?
O6 Rb5 O6 66.4(4) 2_656 . ?
O2 Rb5 O6 118.4(3) . . ?
O8 Rb5 O6 70.5(4) 5_656 . ?
O5 Rb5 O6 45.7(3) . . ?
O6 Rb5 O10 132.4(4) 2_656 5_656 ?
O2 Rb5 O10 114.4(4) . 5_656 ?
O8 Rb5 O10 45.6(3) 5_656 5_656 ?
O5 Rb5 O10 148.2(4) . 5_656 ?
O6 Rb5 O10 115.8(3) . 5_656 ?
O6 Rb5 O4 133.8(3) 2_656 . ?
O2 Rb5 O4 45.9(4) . . ?
O8 Rb5 O4 110.6(4) 5_656 . ?
O5 Rb5 O4 114.3(4) . . ?
O6 Rb5 O4 150.9(3) . . ?
O10 Rb5 O4 68.8(4) 5_656 . ?
O6 Rb5 O1 145.6(4) 2_656 7_556 ?
O2 Rb5 O1 81.0(5) . 7_556 ?
O8 Rb5 O1 69.8(6) 5_656 7_556 ?
O5 Rb5 O1 78.3(5) . 7_556 ?
O6 Rb5 O1 82.0(4) . 7_556 ?
O10 Rb5 O1 72.7(5) 5_656 7_556 ?
O4 Rb5 O1 72.0(5) . 7_556 ?
O6 Rb5 O3 68.8(3) 2_656 7 ?
O2 Rb5 O3 66.3(3) . 7 ?
O8 Rb5 O3 131.4(4) 5_656 7 ?
O5 Rb5 O3 112.5(4) . 7 ?
O6 Rb5 O3 134.9(3) . 7 ?
O10 Rb5 O3 98.1(3) 5_656 7 ?
O4 Rb5 O3 67.5(4) . 7 ?
O1 Rb5 O3 138.9(5) 7_556 7 ?
O6 Rb5 O8 68.4(4) 2_656 6 ?
O2 Rb5 O8 132.9(3) . 6 ?
O8 Rb5 O8 67.3(4) 5_656 6 ?
O5 Rb5 O8 135.0(4) . 6 ?
O6 Rb5 O8 100.2(3) . 6 ?
O10 Rb5 O8 64.4(4) 5_656 6 ?
O4 Rb5 O8 106.9(4) . 6 ?
O1 Rb5 O8 133.3(5) 7_556 6 ?
O3 Rb5 O8 67.5(3) 7 6 ?
O6 Rb5 S3 126.3(2) 2_656 5_656 ?
O2 Rb5 S3 130.6(2) . 5_656 ?
O8 Rb5 S3 23.0(3) 5_656 5_656 ?
O5 Rb5 S3 128.7(3) . 5_656 ?
O6 Rb5 S3 92.6(2) . 5_656 ?
O10 Rb5 S3 23.3(2) 5_656 5_656 ?
O4 Rb5 S3 88.2(2) . 5_656 ?
O1 Rb5 S3 65.4(4) 7_556 5_656 ?
O3 Rb5 S3 118.7(2) 7 5_656 ?
O8 Rb5 S3 67.9(2) 6 5_656 ?
O6 Rb5 S1 121.6(2) 2_656 . ?
O2 Rb5 S1 23.0(2) . . ?
O8 Rb5 S1 129.0(3) 5_656 . ?
O5 Rb5 S1 92.0(3) . . ?
O6 Rb5 S1 134.6(2) . . ?
O10 Rb5 S1 91.3(3) 5_656 . ?
O4 Rb5 S1 23.4(2) . . ?
O1 Rb5 S1 71.9(5) 7_556 . ?
O3 Rb5 S1 68.3(3) 7 . ?
O8 Rb5 S1 124.8(2) 6 . ?
S3 Rb5 S1 108.50(12) 5_656 . ?
O2 Rb4 O2 68.5(5) 7_556 4_546 ?
O2 Rb4 O4 69.4(4) 7_556 1_556 ?
O2 Rb4 O4 109.3(4) 4_546 1_556 ?
O2 Rb4 O4 109.3(4) 7_556 6_556 ?
O2 Rb4 O4 69.4(4) 4_546 6_556 ?
O4 Rb4 O4 74.8(5) 1_556 6_556 ?
O2 Rb4 O6 129.9(3) 7_556 3_445 ?
O2 Rb4 O6 101.7(3) 4_546 3_445 ?
O4 Rb4 O6 148.4(4) 1_556 3_445 ?
O4 Rb4 O6 112.2(4) 6_556 3_445 ?
O2 Rb4 O6 101.7(3) 7_556 8_455 ?
O2 Rb4 O6 129.9(3) 4_546 8_455 ?
O4 Rb4 O6 112.2(4) 1_556 8_455 ?
O4 Rb4 O6 148.4(4) 6_556 8_455 ?
O6 Rb4 O6 45.9(4) 3_445 8_455 ?
O2 Rb4 O3 67.3(4) 7_556 1_556 ?
O2 Rb4 O3 135.0(4) 4_546 1_556 ?
O4 Rb4 O3 45.5(3) 1_556 1_556 ?
O4 Rb4 O3 118.6(3) 6_556 1_556 ?
O6 Rb4 O3 112.9(3) 3_445 1_556 ?
O6 Rb4 O3 68.4(3) 8_455 1_556 ?
O2 Rb4 O3 135.0(4) 7_556 6_556 ?
O2 Rb4 O3 67.3(4) 4_546 6_556 ?
O4 Rb4 O3 118.6(3) 1_556 6_556 ?
O4 Rb4 O3 45.5(3) 6_556 6_556 ?
O6 Rb4 O3 68.4(3) 3_445 6_556 ?
O6 Rb4 O3 112.9(3) 8_455 6_556 ?
O3 Rb4 O3 152.0(6) 1_556 6_556 ?
O2 Rb4 O7 144.5(3) 7_556 7_557 ?
O2 Rb4 O7 144.5(3) 4_546 7_557 ?
O4 Rb4 O7 82.9(4) 1_556 7_557 ?
O4 Rb4 O7 82.9(4) 6_556 7_557 ?
O6 Rb4 O7 68.2(3) 3_445 7_557 ?
O6 Rb4 O7 68.2(3) 8_455 7_557 ?
O3 Rb4 O7 77.5(3) 1_556 7_557 ?
O3 Rb4 O7 77.5(3) 6_556 7_557 ?
O2 Rb4 O5 67.5(3) 7_556 7_556 ?
O2 Rb4 O5 67.5(3) 4_546 7_556 ?
O4 Rb4 O5 134.3(3) 1_556 7_556 ?
O4 Rb4 O5 134.3(3) 6_556 7_556 ?
O6 Rb4 O5 63.7(3) 3_445 7_556 ?
O6 Rb4 O5 63.7(3) 8_455 7_556 ?
O3 Rb4 O5 102.5(3) 1_556 7_556 ?
O3 Rb4 O5 102.5(3) 6_556 7_556 ?
O7 Rb4 O5 127.4(4) 7_557 7_556 ?
O2 Rb4 S2 122.1(2) 7_556 3_445 ?
O2 Rb4 S2 122.1(2) 4_546 3_445 ?
O4 Rb4 S2 128.1(3) 1_556 3_445 ?
O4 Rb4 S2 128.1(3) 6_556 3_445 ?
O6 Rb4 S2 23.8(2) 3_445 3_445 ?
O6 Rb4 S2 23.8(2) 8_455 3_445 ?
O3 Rb4 S2 89.1(3) 1_556 3_445 ?
O3 Rb4 S2 89.1(3) 6_556 3_445 ?
O7 Rb4 S2 59.8(3) 7_557 3_445 ?
O5 Rb4 S2 67.6(3) 7_556 3_445 ?
O2 Rb4 S1 68.7(3) 7_556 1_556 ?
O2 Rb4 S1 126.1(3) 4_546 1_556 ?
O4 Rb4 S1 22.8(3) 1_556 1_556 ?
O4 Rb4 S1 96.1(3) 6_556 1_556 ?
O6 Rb4 S1 130.9(2) 3_445 1_556 ?
O6 Rb4 S1 89.8(2) 8_455 1_556 ?
O3 Rb4 S1 22.9(2) 1_556 1_556 ?
O3 Rb4 S1 136.1(3) 6_556 1_556 ?
O7 Rb4 S1 77.15(18) 7_557 1_556 ?
O5 Rb4 S1 121.33(10) 7_556 1_556 ?
S2 Rb4 S1 107.88(10) 3_445 1_556 ?
O3 S1 O2 112.1(8) . . ?
O3 S1 O4 111.8(8) . . ?
O2 S1 O4 112.4(9) . . ?
O3 S1 O1 106.1(12) . . ?
O2 S1 O1 106.2(8) . . ?
O4 S1 O1 107.7(11) . . ?
O3 S1 Rb3 56.0(5) . 7 ?
O2 S1 Rb3 59.3(5) . 7 ?
O4 S1 Rb3 148.8(6) . 7 ?
O1 S1 Rb3 103.5(9) . 7 ?
O3 S1 Rb5 144.8(8) . . ?
O2 S1 Rb5 56.0(5) . . ?
O4 S1 Rb5 58.2(5) . . ?
O1 S1 Rb5 109.0(9) . . ?
Rb3 S1 Rb5 113.01(13) 7 . ?
O3 S1 Rb4 58.2(5) . 1_554 ?
O2 S1 Rb4 140.5(6) . 1_554 ?
O4 S1 Rb4 54.3(5) . 1_554 ?
O1 S1 Rb4 113.3(6) . 1_554 ?
Rb3 S1 Rb4 110.66(15) 7 1_554 ?
Rb5 S1 Rb4 107.48(14) . 1_554 ?
O3 S1 Rb2 127.0(6) . . ?
O2 S1 Rb2 48.7(5) . . ?
O4 S1 Rb2 121.2(5) . . ?
O1 S1 Rb2 57.8(6) . . ?
Rb3 S1 Rb2 77.80(10) 7 . ?
Rb5 S1 Rb2 73.19(10) . . ?
Rb4 S1 Rb2 169.67(16) 1_554 . ?
O2 S1 Rb1 127.4(5) . 3_445 ?
O4 S1 Rb1 120.0(6) . 3_445 ?
O1 S1 Rb1 62.7(9) . 3_445 ?
Rb3 S1 Rb1 73.08(11) 7 3_445 ?
Rb5 S1 Rb1 171.28(16) . 3_445 ?
Rb4 S1 Rb1 74.88(10) 1_554 3_445 ?
Rb2 S1 Rb1 102.94(13) . 3_445 ?
O3 S1 Rb2 120.8(6) . 7_556 ?
O2 S1 Rb2 126.1(5) . 7_556 ?
O1 S1 Rb2 69.0(9) . 7_556 ?
Rb3 S1 Rb2 171.26(17) 7 7_556 ?
Rb5 S1 Rb2 74.42(10) . 7_556 ?
Rb4 S1 Rb2 69.89(9) 1_554 7_556 ?
Rb2 S1 Rb2 100.82(12) . 7_556 ?
Rb1 S1 Rb2 99.04(12) 3_445 7_556 ?
O6 S2 O6 111.2(10) 6_565 . ?
O6 S2 O5 111.6(6) 6_565 . ?
O6 S2 O5 111.6(6) . . ?
O6 S2 O7 106.9(6) 6_565 . ?
O6 S2 O7 106.9(6) . . ?
O5 S2 O7 108.2(11) . . ?
O6 S2 Rb4 58.5(5) 6_565 3 ?
O6 S2 Rb4 58.5(5) . 3 ?
O5 S2 Rb4 153.2(9) . 3 ?
O7 S2 Rb4 98.6(6) . 3 ?
O6 S2 Rb5 139.1(6) 6_565 . ?
O6 S2 Rb5 56.8(5) . . ?
O5 S2 Rb5 55.7(3) . . ?
O7 S2 Rb5 114.0(3) . . ?
Rb4 S2 Rb5 113.15(11) 3 . ?
O6 S2 Rb5 56.8(5) 6_565 6_565 ?
O6 S2 Rb5 139.1(6) . 6_565 ?
O5 S2 Rb5 55.7(3) . 6_565 ?
O7 S2 Rb5 114.0(3) . 6_565 ?
Rb4 S2 Rb5 113.15(11) 3 6_565 ?
Rb5 S2 Rb5 104.41(15) . 6_565 ?
O6 S2 Rb1 49.3(5) 6_565 1_556 ?
O6 S2 Rb1 131.0(5) . 1_556 ?
O5 S2 Rb1 117.3(4) . 1_556 ?
O7 S2 Rb1 58.4(2) . 1_556 ?
Rb4 S2 Rb1 76.76(9) 3 1_556 ?
Rb5 S2 Rb1 169.14(17) . 1_556 ?
Rb5 S2 Rb1 74.27(5) 6_565 1_556 ?
O6 S2 Rb1 131.0(5) 6_565 5_666 ?
O6 S2 Rb1 49.3(5) . 5_666 ?
O5 S2 Rb1 117.3(4) . 5_666 ?
O7 S2 Rb1 58.4(2) . 5_666 ?
Rb4 S2 Rb1 76.76(9) 3 5_666 ?
Rb5 S2 Rb1 74.27(5) . 5_666 ?
Rb5 S2 Rb1 169.14(17) 6_565 5_666 ?
Rb1 S2 Rb1 104.93(15) 1_556 5_666 ?
O6 S2 Rb2 123.0(5) 6_565 . ?
O6 S2 Rb2 123.0(5) . . ?
O7 S2 Rb2 74.4(6) . . ?
Rb4 S2 Rb2 172.92(19) 3 . ?
Rb5 S2 Rb2 70.60(9) . . ?
Rb5 S2 Rb2 70.60(9) 6_565 . ?
Rb1 S2 Rb2 99.08(10) 1_556 . ?
Rb1 S2 Rb2 99.08(10) 5_666 . ?
O8 S3 O8 112.4(10) . 6 ?
O8 S3 O10 112.5(7) . . ?
O8 S3 O10 112.5(7) 6 . ?
O8 S3 O9 104.9(7) . . ?
O8 S3 O9 104.9(7) 6 . ?
O10 S3 O9 109.0(10) . . ?
O8 S3 Rb5 148.5(6) . 2_656 ?
O8 S3 Rb5 56.6(5) 6 2_656 ?
O10 S3 Rb5 58.45(12) . 2_656 ?
O9 S3 Rb5 106.5(3) . 2_656 ?
O8 S3 Rb5 56.6(5) . 5_656 ?
O8 S3 Rb5 148.5(6) 6 5_656 ?
O10 S3 Rb5 58.45(12) . 5_656 ?
O9 S3 Rb5 106.5(3) . 5_656 ?
Rb5 S3 Rb5 115.04(15) 2_656 5_656 ?
O8 S3 Rb3 56.4(5) . . ?
O8 S3 Rb3 56.4(5) 6 . ?
O10 S3 Rb3 138.2(7) . . ?
O9 S3 Rb3 112.9(7) . . ?
Rb5 S3 Rb3 108.03(11) 2_656 . ?
Rb5 S3 Rb3 108.03(11) 5_656 . ?
O8 S3 Rb2 123.7(5) . 3_545 ?
O8 S3 Rb2 123.7(5) 6 3_545 ?
O10 S3 Rb2 51.2(7) . 3_545 ?
O9 S3 Rb2 57.8(7) . 3_545 ?
Rb5 S3 Rb2 76.45(9) 2_656 3_545 ?
Rb5 S3 Rb2 76.45(9) 5_656 3_545 ?
Rb3 S3 Rb2 170.68(18) . 3_545 ?
O8 S3 Rb1 118.6(6) 6 1_545 ?
O10 S3 Rb1 128.2(2) . 1_545 ?
O9 S3 Rb1 65.8(4) . 1_545 ?
Rb5 S3 Rb1 170.51(15) 2_656 1_545 ?
Rb5 S3 Rb1 73.43(5) 5_656 1_545 ?
Rb3 S3 Rb1 71.71(8) . 1_545 ?
Rb2 S3 Rb1 102.48(11) 3_545 1_545 ?
O8 S3 Rb1 118.6(6) . 5_665 ?
O10 S3 Rb1 128.2(2) . 5_665 ?
O9 S3 Rb1 65.8(4) . 5_665 ?
Rb5 S3 Rb1 73.43(5) 2_656 5_665 ?
Rb5 S3 Rb1 170.51(15) 5_656 5_665 ?
Rb3 S3 Rb1 71.71(8) . 5_665 ?
Rb2 S3 Rb1 102.48(11) 3_545 5_665 ?
Rb1 S3 Rb1 97.81(13) 1_545 5_665 ?
S1 O1 Rb5 167.4(11) . 7_556 ?
S1 O1 Rb2 98.4(7) . . ?
Rb5 O1 Rb2 91.6(4) 7_556 . ?
S1 O1 Rb1 93.6(9) . 3_445 ?
Rb5 O1 Rb1 86.3(5) 7_556 3_445 ?
Rb2 O1 Rb1 127.3(8) . 3_445 ?
S1 O1 Rb2 87.8(9) . 7_556 ?
Rb5 O1 Rb2 80.8(5) 7_556 7_556 ?
Rb2 O1 Rb2 118.7(7) . 7_556 ?
Rb1 O1 Rb2 112.9(4) 3_445 7_556 ?
S1 O2 Rb4 150.6(7) . 7_556 ?
S1 O2 Rb2 110.4(6) . . ?
Rb4 O2 Rb2 99.0(3) 7_556 . ?
S1 O2 Rb5 100.9(6) . . ?
Rb4 O2 Rb5 78.1(3) 7_556 . ?
Rb2 O2 Rb5 93.0(3) . . ?
S1 O2 Rb3 97.0(6) . 7 ?
Rb4 O2 Rb3 77.2(3) 7_556 7 ?
Rb2 O2 Rb3 98.0(4) . 7 ?
Rb5 O2 Rb3 154.2(4) . 7 ?
S1 O3 Rb1 116.9(9) . 3_445 ?
S1 O3 Rb3 100.8(6) . 7 ?
Rb1 O3 Rb3 95.2(4) 3_445 7 ?
S1 O3 Rb4 98.9(6) . 1_554 ?
Rb1 O3 Rb4 96.3(4) 3_445 1_554 ?
Rb3 O3 Rb4 149.6(6) 7 1_554 ?
S1 O3 Rb5 146.9(10) . 7 ?
Rb1 O3 Rb5 96.1(4) 3_445 7 ?
Rb3 O3 Rb5 76.4(4) 7 7 ?
Rb4 O3 Rb5 74.5(3) 1_554 7 ?
S1 O4 Rb2 123.2(9) . 7_556 ?
S1 O4 Rb4 102.9(6) . 1_554 ?
Rb2 O4 Rb4 93.3(4) 7_556 1_554 ?
S1 O4 Rb5 98.4(6) . . ?
Rb2 O4 Rb5 98.1(3) 7_556 . ?
Rb4 O4 Rb5 144.8(6) 1_554 . ?
S1 O4 Rb3 142.9(8) . . ?
Rb2 O4 Rb3 93.9(4) 7_556 . ?
Rb4 O4 Rb3 73.3(3) 1_554 . ?
Rb5 O4 Rb3 72.8(3) . . ?
S2 O5 Rb2 129.7(11) . . ?
S2 O5 Rb5 101.2(4) . . ?
Rb2 O5 Rb5 95.6(3) . . ?
S2 O5 Rb5 101.2(4) . 6_565 ?
Rb2 O5 Rb5 95.6(3) . 6_565 ?
Rb5 O5 Rb5 139.4(7) . 6_565 ?
S2 O5 Rb4 139.2(11) . 7_556 ?
Rb2 O5 Rb4 91.1(4) . 7_556 ?
Rb5 O5 Rb4 70.4(3) . 7_556 ?
Rb5 O5 Rb4 70.4(3) 6_565 7_556 ?
S2 O6 Rb5 151.8(7) . 2_656 ?
S2 O6 Rb1 109.6(6) . 5_666 ?
Rb5 O6 Rb1 98.6(3) 2_656 5_666 ?
S2 O6 Rb4 97.7(6) . 3 ?
Rb5 O6 Rb4 78.3(3) 2_656 3 ?
Rb1 O6 Rb4 96.6(3) 5_666 3 ?
S2 O6 Rb5 100.3(5) . . ?
Rb5 O6 Rb5 77.5(3) 2_656 . ?
Rb1 O6 Rb5 93.8(3) 5_666 . ?
Rb4 O6 Rb5 154.7(4) 3 . ?
S2 O7 Rb4 158.4(9) . 7_557 ?
S2 O7 Rb1 97.5(4) . 1_556 ?
Rb4 O7 Rb1 90.7(3) 7_557 1_556 ?
S2 O7 Rb1 97.5(4) . 5_666 ?
Rb4 O7 Rb1 90.7(3) 7_557 5_666 ?
Rb1 O7 Rb1 134.8(5) 1_556 5_666 ?
S3 O8 Rb1 122.6(8) . 1_545 ?
S3 O8 Rb5 100.3(6) . 5_656 ?
Rb1 O8 Rb5 97.1(4) 1_545 5_656 ?
S3 O8 Rb3 101.0(7) . . ?
Rb1 O8 Rb3 94.5(3) 1_545 . ?
Rb5 O8 Rb3 145.0(6) 5_656 . ?
S3 O8 Rb5 143.5(8) . 6 ?
Rb1 O8 Rb5 93.9(4) 1_545 6 ?
Rb5 O8 Rb5 73.2(4) 5_656 6 ?
Rb3 O8 Rb5 73.1(3) . 6 ?
S3 O9 Rb3 168.5(10) . 5_655 ?
S3 O9 Rb2 98.7(8) . 3_545 ?
Rb3 O9 Rb2 92.8(5) 5_655 3_545 ?
S3 O9 Rb1 91.3(5) . 1_545 ?
Rb3 O9 Rb1 82.2(3) 5_655 1_545 ?
Rb2 O9 Rb1 123.6(3) 3_545 1_545 ?
S3 O9 Rb1 91.3(5) . 5_665 ?
Rb3 O9 Rb1 82.2(3) 5_655 5_665 ?
Rb2 O9 Rb1 123.6(3) 3_545 5_665 ?
Rb1 O9 Rb1 111.4(5) 1_545 5_665 ?
S3 O10 Rb3 152.6(10) . 5_656 ?
S3 O10 Rb2 107.4(8) . 3_545 ?
Rb3 O10 Rb2 100.0(4) 5_656 3_545 ?
S3 O10 Rb5 98.2(3) . 2_656 ?
Rb3 O10 Rb5 78.9(2) 5_656 2_656 ?
Rb2 O10 Rb5 95.2(3) 3_545 2_656 ?
S3 O10 Rb5 98.2(3) . 5_656 ?
Rb3 O10 Rb5 78.9(2) 5_656 5_656 ?
Rb2 O10 Rb5 95.2(3) 3_545 5_656 ?
Rb5 O10 Rb5 156.9(5) 2_656 5_656 ?

loop_
_geom_bond_atom_site_label_1
_geom_bond_atom_site_label_2
_geom_bond_distance
_geom_bond_site_symmetry_2
_geom_bond_publ_flag
Rb1 O8 2.905(13) 1_565 ?
Rb1 O8 2.905(13) 2_665 ?
Rb1 O3 2.957(16) 4 ?
Rb1 O3 2.957(16) 3 ?
Rb1 O6 3.023(12) 6_564 ?
Rb1 O6 3.023(12) 5_666 ?
Rb1 O7 3.227(6) 1_554 ?
Rb1 O7 3.227(6) 5_666 ?
Rb1 O1 3.40(2) 3 ?
Rb1 O1 3.40(2) 4 ?
Rb1 O9 3.524(10) 1_565 ?
Rb1 O9 3.524(10) 5_665 ?
Rb2 O5 2.861(18) . ?
Rb2 O4 2.907(13) 4_556 ?
Rb2 O4 2.907(13) 7_556 ?
Rb2 O2 3.008(13) . ?
Rb2 O2 3.008(13) 6_565 ?
Rb2 O10 3.049(16) 3_455 ?
Rb2 O9 3.200(17) 3_455 ?
Rb2 O1 3.211(16) . ?
Rb2 O1 3.211(16) 6_565 ?
Rb2 O1 3.63(2) 4_556 ?
Rb2 O1 3.63(2) 7_556 ?
Rb2 S3 3.737(6) 3_455 ?
Rb3 O10 2.882(13) 5_656 ?
Rb3 O3 2.992(13) 7 ?
Rb3 O3 2.992(13) 4_545 ?
Rb3 O2 3.073(12) 4_545 ?
Rb3 O2 3.073(12) 7 ?
Rb3 O8 3.075(12) 6 ?
Rb3 O8 3.075(12) . ?
Rb3 O9 3.14(2) 5_655 ?
Rb3 O4 3.302(16) . ?
Rb3 O4 3.302(16) 6 ?
Rb3 S1 3.547(5) 4_545 ?
Rb3 S1 3.547(5) 7 ?
Rb5 O6 2.970(11) 2_656 ?
Rb5 O2 3.037(12) . ?
Rb5 O8 3.044(14) 5_656 ?
Rb5 O5 3.056(7) . ?
Rb5 O6 3.083(11) . ?
Rb5 O10 3.087(3) 5_656 ?
Rb5 O4 3.090(13) . ?
Rb5 O1 3.108(15) 7_556 ?
Rb5 O3 3.147(16) 7 ?
Rb5 O8 3.298(16) 6 ?
Rb5 S3 3.585(3) 5_656 ?
Rb5 S1 3.596(6) . ?
Rb4 O2 2.982(12) 7_556 ?
Rb4 O2 2.982(12) 4_546 ?
Rb4 O4 3.015(12) 1_556 ?
Rb4 O4 3.015(12) 6_556 ?
Rb4 O6 3.038(11) 3_445 ?
Rb4 O6 3.038(11) 8_455 ?
Rb4 O3 3.116(12) 1_556 ?
Rb4 O3 3.116(12) 6_556 ?
Rb4 O7 3.138(16) 7_557 ?
Rb4 O5 3.489(18) 7_556 ?
Rb4 S2 3.529(6) 3_445 ?
Rb4 S1 3.621(5) 1_556 ?
S1 O3 1.426(13) . ?
S1 O2 1.433(12) . ?
S1 O4 1.442(14) . ?
S1 O1 1.537(16) . ?
S1 Rb3 3.547(5) 7 ?
S1 Rb4 3.621(5) 1_554 ?
S1 Rb1 3.820(6) 3_445 ?
S1 Rb2 3.888(5) 7_556 ?
S2 O6 1.435(11) 6_565 ?
S2 O6 1.435(11) . ?
S2 O5 1.449(16) . ?
S2 O7 1.546(17) . ?
S2 Rb4 3.529(6) 3 ?
S2 Rb5 3.627(4) 6_565 ?
S2 Rb1 3.756(4) 1_556 ?
S2 Rb1 3.756(4) 5_666 ?
S3 O8 1.425(14) . ?
S3 O8 1.425(14) 6 ?
S3 O10 1.433(12) . ?
S3 O9 1.50(2) . ?
S3 Rb5 3.585(3) 2_656 ?
S3 Rb5 3.585(3) 5_656 ?
S3 Rb2 3.737(6) 3_545 ?
S3 Rb1 3.863(4) 1_545 ?
S3 Rb1 3.863(4) 5_665 ?
O1 Rb5 3.108(15) 7_556 ?
O1 Rb1 3.40(2) 3_445 ?
O1 Rb2 3.63(2) 7_556 ?
O2 Rb4 2.982(12) 7_556 ?
O2 Rb3 3.073(12) 7 ?
O3 Rb1 2.957(15) 3_445 ?
O3 Rb3 2.992(13) 7 ?
O3 Rb4 3.116(12) 1_554 ?
O3 Rb5 3.147(16) 7 ?
O4 Rb2 2.907(13) 7_556 ?
O4 Rb4 3.015(12) 1_554 ?
O5 Rb5 3.056(7) 6_565 ?
O5 Rb4 3.489(18) 7_556 ?
O6 Rb5 2.970(11) 2_656 ?
O6 Rb1 3.023(12) 5_666 ?
O6 Rb4 3.038(11) 3 ?
O7 Rb4 3.138(16) 7_557 ?
O7 Rb1 3.227(6) 1_556 ?
O7 Rb1 3.227(6) 5_666 ?
O8 Rb1 2.905(13) 1_545 ?
O8 Rb5 3.044(14) 5_656 ?
O8 Rb5 3.298(16) 6 ?
O9 Rb3 3.14(2) 5_655 ?
O9 Rb2 3.200(17) 3_545 ?
O9 Rb1 3.524(10) 1_545 ?
O9 Rb1 3.524(10) 5_665 ?
O10 Rb3 2.882(13) 5_656 ?
O10 Rb2 3.049(16) 3_545 ?
O10 Rb5 3.087(3) 2_656 ?
O10 Rb5 3.087(3) 5_656 ?
